data_7228335
loop_
_publ_author_name
'Motolko, Kelly S. A.'
'Emslie, David J. H.'
'Britten, James F.'

_publ_section_title
;
 Rigid NON-donor pincer ligand complexes of lutetium and lanthanum:
 synthesis and hydroamination catalysis
;
_journal_issue 45
_journal_name_full 'RSC Adv.'
_journal_page_first 27938
_journal_paper_doi 10.1039/C7RA04432A
_journal_volume 7
_journal_year 2017
_chemical_formula_moiety 'C61 H96 La N2 O Si2, C16 H32 Li O4, C4 H8 O'
_chemical_formula_sum 'C81 H136 La Li N2 O6 Si2'
_chemical_formula_weight 1435.94
_space_group_crystal_system monoclinic
_space_group_IT_number 14
_space_group_name_Hall '-P 2yn'
_space_group_name_H-M_alt 'P 1 21/n 1'
_symmetry_space_group_name_Hall '-P 2yn'
_symmetry_space_group_name_H-M 'P 1 21/n 1'
_atom_sites_solution_hydrogens geom
_atom_sites_solution_primary dual
_audit_creation_date 2017-01-20
_audit_creation_method
;
Olex2 1.2
(compiled 2017.01.04 svn.r3372 for OlexSys, GUI svn.r5292)
;
_audit_update_record
;
2017-04-19 deposited with the CCDC.
2017-05-18 downloaded from the CCDC.
;
_cell_angle_alpha 90
_cell_angle_beta 98.980(3)
_cell_angle_gamma 90
_cell_formula_units_Z 4
_cell_length_a 16.931(2)
_cell_length_b 23.782(3)
_cell_length_c 21.090(3)
_cell_measurement_reflns_used 9304
_cell_measurement_temperature 100.0
_cell_measurement_theta_max 26.17
_cell_measurement_theta_min 2.30
_cell_volume 8387.9(19)
_computing_cell_refinement 'SAINT v8.34A (Bruker, 2013)'
_computing_data_reduction 'SAINT v8.34A (Bruker, 2013)'
_computing_molecular_graphics 'Olex2 (Dolomanov et al., 2009)'
_computing_publication_material 'Olex2 (Dolomanov et al., 2009)'
_computing_structure_refinement 'XL (Sheldrick, 2008)'
_computing_structure_solution 'XT (Sheldrick, 2015)'
_diffrn_ambient_temperature 100.0
_diffrn_measured_fraction_theta_full 0.996
_diffrn_measured_fraction_theta_max 0.991
_diffrn_measurement_device_type 'Bruker APEX-II CCD'
_diffrn_measurement_method '\f and \w scans'
_diffrn_radiation_type MoK\a
_diffrn_radiation_wavelength 0.71073
_diffrn_reflns_av_R_equivalents 0.0529
_diffrn_reflns_av_unetI/netI 0.0354
_diffrn_reflns_Laue_measured_fraction_full 0.996
_diffrn_reflns_Laue_measured_fraction_max 0.991
_diffrn_reflns_limit_h_max 21
_diffrn_reflns_limit_h_min -21
_diffrn_reflns_limit_k_max 29
_diffrn_reflns_limit_k_min -29
_diffrn_reflns_limit_l_max 26
_diffrn_reflns_limit_l_min -26
_diffrn_reflns_number 120442
_diffrn_reflns_point_group_measured_fraction_full 0.996
_diffrn_reflns_point_group_measured_fraction_max 0.991
_diffrn_reflns_theta_full 25.242
_diffrn_reflns_theta_max 26.460
_diffrn_reflns_theta_min 1.299
_diffrn_standards_number 0
_exptl_absorpt_coefficient_mu 0.585
_exptl_absorpt_correction_T_max 0.7454
_exptl_absorpt_correction_T_min 0.6493
_exptl_absorpt_correction_type multi-scan
_exptl_absorpt_process_details
;
'SADABS-2014/4 (Bruker,2014/4) was used for absorption correction.
wR2(int) was 0.0660 before and 0.0539 after correction.
The Ratio of minimum to maximum transmission is 0.8711.
The \l/2 correction factor is 0.00150.'
;
_exptl_crystal_colour colourless
_exptl_crystal_colour_primary colourless
_exptl_crystal_density_diffrn 1.137
_exptl_crystal_description block
_exptl_crystal_F_000 3088
_exptl_crystal_size_max 0.3
_exptl_crystal_size_mid 0.25
_exptl_crystal_size_min 0.1
_refine_diff_density_max 2.550
_refine_diff_density_min -1.638
_refine_diff_density_rms 0.148
_refine_ls_extinction_method none
_refine_ls_goodness_of_fit_ref 1.108
_refine_ls_hydrogen_treatment constr
_refine_ls_matrix_type full
_refine_ls_number_parameters 843
_refine_ls_number_reflns 17160
_refine_ls_number_restraints 929
_refine_ls_restrained_S_all 1.092
_refine_ls_R_factor_all 0.1057
_refine_ls_R_factor_gt 0.0840
_refine_ls_shift/su_max 0.001
_refine_ls_shift/su_mean 0.000
_refine_ls_structure_factor_coef Fsqd
_refine_ls_weighting_details 'w=1/[\s^2^(Fo^2^)+(0.1160P)^2^+57.0794P] where P=(Fo^2^+2Fc^2^)/3'
_refine_ls_weighting_scheme calc
_refine_ls_wR_factor_gt 0.2367
_refine_ls_wR_factor_ref 0.2570
_reflns_Friedel_coverage 0.000
_reflns_number_gt 13364
_reflns_number_total 17160
_reflns_threshold_expression 'I > 2\s(I)'
_cod_data_source_file c7ra04432a2.cif
_cod_data_source_block xn2lab
_cod_original_cell_volume 8388(2)
_cod_database_code 7228335
_shelx_shelxl_version_number 2014/7
_shelx_space_group_comment
;
The symmetry employed for this shelxl refinement is uniquely defined
by the following loop, which should always be used as a source of
symmetry information in preference to the above space-group names.
They are only intended as comments.
;
_olex2_refinement_description
;
1. Fixed Uiso
 At 1.2 times of:
  All C(H) groups, All C(H,H) groups
 At 1.5 times of:
  All C(H,H,H) groups
2. Shared sites
{O5, O5A}
3. Uiso/Uaniso restraints and constraints
Uanis(C74) = Uanis(C74A)
Uanis(C75) = Uanis(C75A)
Uanis(C76) = Uanis(C76A)
Uanis(C77) = Uanis(C77A)
Uanis(O5) = Uanis(O5A)
Uanis(La1) = Uanis(La1A) = Uanis(La1B)
4. Rigid body (RIGU) restrains
 All non-hydrogen atoms
 with sigma for 1-2 distances of 0.004 and sigma for 1-3 distances of 0.004
5. Same fragment restrains
{O3, C66, C67, C68, C69} sigma for 1-2: 0.001, 1-3: 0.002
{O4, C70, C71, C72, C73} sigma for 1-2: 0.001, 1-3: 0.002
{O5, C74, C75, C76, C77} sigma for 1-2: 0.001, 1-3: 0.002
{O5A, C74A, C75A, C76A, C77A} sigma for 1-2: 0.001, 1-3: 0.002
as
{O2, C62, C63, C64, C65}
6. Others
 1*[Sof(La1)]+1*[Sof(La1A)]+1*[Sof(La1B)]=1 with esd of 0.001
 Sof(O5A)=Sof(C74A)=Sof(H74C)=Sof(H74D)=Sof(C75A)=Sof(H75C)=Sof(H75D)=
 Sof(C76A)=Sof(H76C)=Sof(H76D)=Sof(C77A)=Sof(H77C)=Sof(H77D)=1-FVAR(1)
 Sof(O5)=Sof(C74)=Sof(H74A)=Sof(H74B)=Sof(C75)=Sof(H75A)=Sof(H75B)=Sof(C76)=
 Sof(H76A)=Sof(H76B)=Sof(C77)=Sof(H77A)=Sof(H77B)=FVAR(1)
 Sof(C21A)=Sof(H21D)=Sof(H21E)=Sof(H21F)=Sof(C22A)=Sof(H22D)=Sof(H22E)=
 Sof(H22F)=Sof(C23A)=Sof(H23D)=Sof(H23E)=Sof(H23F)=1-FVAR(2)
 Sof(C21)=Sof(H21A)=Sof(H21B)=Sof(H21C)=Sof(C22)=Sof(H22A)=Sof(H22B)=Sof(H22C)=
 Sof(C23)=Sof(H23A)=Sof(H23B)=Sof(H23C)=FVAR(2)
7.a Ternary CH refined with riding coordinates:
 C30(H30), C33(H33), C36(H36), C45(H45), C48(H48), C51(H51)
7.b Secondary CH2 refined with riding coordinates:
 C54(H54A,H54B), C58(H58A,H58B), C62(H62A,H62B), C63(H63A,H63B), C64(H64A,
 H64B), C65(H65A,H65B), C66(H66A,H66B), C67(H67A,H67B), C68(H68A,H68B),
 C69(H69A,H69B), C70(H70A,H70B), C71(H71A,H71B), C72(H72A,H72B), C73(H73A,H73B),
  C74(H74A,H74B), C75(H75A,H75B), C76(H76A,H76B), C77(H77A,H77B), C74A(H74C,
 H74D), C75A(H75C,H75D), C76A(H76C,H76D), C77A(H77C,H77D)
7.c Me refined with riding coordinates:
 C14(H14A,H14B,H14C), C15(H15A,H15B,H15C), C17(H17A,H17B,H17C), C18(H18A,H18B,
 H18C), C19(H19A,H19B,H19C), C21(H21A,H21B,H21C), C22(H22A,H22B,H22C), C23(H23A,
 H23B,H23C), C21A(H21D,H21E,H21F), C22A(H22D,H22E,H22F), C23A(H23D,H23E,H23F),
 C31(H31A,H31B,H31C), C32(H32A,H32B,H32C), C34(H34A,H34B,H34C), C35(H35A,H35B,
 H35C), C37(H37A,H37B,H37C), C38(H38A,H38B,H38C), C46(H46A,H46B,H46C), C47(H47A,
 H47B,H47C), C49(H49A,H49B,H49C), C50(H50A,H50B,H50C), C52(H52A,H52B,H52C),
 C53(H53A,H53B,H53C), C55(H55A,H55B,H55C), C56(H56A,H56B,H56C), C57(H57A,H57B,
 H57C), C59(H59A,H59B,H59C), C60(H60A,H60B,H60C), C61(H61A,H61B,H61C)
7.d Aromatic/amide H refined with riding coordinates:
 C1(H1), C3(H3), C0AA(H0AA), C8(H8), C26(H26), C28(H28), C41(H41), C43(H43)
;
_olex2_submission_special_instructions 'No special instructions were received'

loop_
_space_group_symop_operation_xyz
'x, y, z'
'-x+1/2, y+1/2, -z+1/2'
'-x, -y, -z'
'x-1/2, -y-1/2, z-1/2'

loop_
_atom_site_label
_atom_site_type_symbol
_atom_site_fract_x
_atom_site_fract_y
_atom_site_fract_z
_atom_site_U_iso_or_equiv
_atom_site_adp_type
_atom_site_occupancy
_atom_site_site_symmetry_order
_atom_site_calc_flag
_atom_site_refinement_flags_posn
_atom_site_refinement_flags_adp
_atom_site_refinement_flags_occupancy
_atom_site_disorder_assembly
_atom_site_disorder_group
La1 La 0.07661(4) 0.33481(2) 0.72434(2) 0.02427(19) Uani 0.929(2) 1 d . U P A 1
La1A La 0.1185(8) 0.3403(3) 0.7337(4) 0.02427(19) Uani 0.0473(14) 1 d . U P B 2
La1B La 0.0393(12) 0.3388(5) 0.7357(7) 0.02427(19) Uani 0.0283(14) 1 d . U P C 3
Si1 Si 0.24491(12) 0.30038(8) 0.86902(9) 0.0361(4) Uani 1 1 d . U . . .
Si2 Si 0.18287(13) 0.37302(9) 0.58239(10) 0.0444(5) Uani 1 1 d . U . . .
O1 O 0.0010(3) 0.32678(16) 0.8245(2) 0.0286(9) Uani 1 1 d . U . . .
N1 N -0.0055(3) 0.2501(2) 0.7299(2) 0.0299(10) Uani 1 1 d . U . . .
N2 N 0.0331(3) 0.4224(2) 0.7689(2) 0.0293(10) Uani 1 1 d . U . . .
C1 C -0.1256(4) 0.2205(3) 0.8878(3) 0.0392(15) Uani 1 1 d . U . . .
H1 H -0.1524 0.2144 0.9235 0.047 Uiso 1 1 calc R . . . .
C2 C -0.1295(4) 0.1798(3) 0.8392(3) 0.0393(14) Uani 1 1 d . U . . .
C3 C -0.0885(4) 0.1880(3) 0.7884(3) 0.0352(13) Uani 1 1 d . U . . .
H3 H -0.0895 0.1592 0.7572 0.042 Uiso 1 1 calc R . . . .
C4 C -0.0448(4) 0.2379(2) 0.7810(3) 0.0299(12) Uani 1 1 d . U . . .
C5 C -0.0103(4) 0.4260(2) 0.8194(3) 0.0297(12) Uani 1 1 d . U . . .
C0AA C -0.0429(4) 0.4752(3) 0.8405(3) 0.0352(13) Uani 1 1 d . U . . .
H0AA H -0.0341 0.5099 0.8203 0.042 Uiso 1 1 calc R . . . .
C7 C -0.0886(4) 0.4746(3) 0.8911(3) 0.0368(14) Uani 1 1 d . U . . .
C8 C -0.0991(4) 0.4239(3) 0.9224(3) 0.0392(15) Uani 1 1 d . U . . .
H8 H -0.1277 0.4237 0.9577 0.047 Uiso 1 1 calc R . . . .
C9 C -0.0705(5) 0.3165(3) 0.9357(3) 0.0400(14) Uani 1 1 d . U . . .
C10 C -0.0818(4) 0.2704(3) 0.8836(3) 0.0336(13) Uani 1 1 d . U . . .
C11 C -0.0427(4) 0.2776(2) 0.8312(3) 0.0299(12) Uani 1 1 d . U . . .
C12 C -0.0273(3) 0.3756(2) 0.8515(3) 0.0279(11) Uani 1 1 d . U . . .
C13 C -0.0679(4) 0.3735(3) 0.9026(3) 0.0334(13) Uani 1 1 d . U . . .
C14 C -0.1365(6) 0.3142(4) 0.9785(4) 0.055(2) Uani 1 1 d . U . . .
H14A H -0.1363 0.2771 0.9988 0.082 Uiso 1 1 calc R . . . .
H14B H -0.1265 0.3433 1.0117 0.082 Uiso 1 1 calc R . . . .
H14C H -0.1887 0.3208 0.9521 0.082 Uiso 1 1 calc R . . . .
C15 C 0.0102(5) 0.3060(3) 0.9797(3) 0.0436(16) Uani 1 1 d . U . . .
H15A H 0.0087 0.2695 1.0010 0.065 Uiso 1 1 calc R . . . .
H15B H 0.0535 0.3062 0.9538 0.065 Uiso 1 1 calc R . . . .
H15C H 0.0195 0.3358 1.0121 0.065 Uiso 1 1 calc R . . . .
C16 C -0.1280(5) 0.5293(3) 0.9123(4) 0.0504(17) Uani 1 1 d . U . . .
C17 C -0.1004(6) 0.5407(3) 0.9827(4) 0.060(2) Uani 1 1 d . U . . .
H17A H -0.0422 0.5458 0.9904 0.090 Uiso 1 1 calc R . . . .
H17B H -0.1263 0.5749 0.9954 0.090 Uiso 1 1 calc R . . . .
H17C H -0.1147 0.5088 1.0081 0.090 Uiso 1 1 calc R . . . .
C18 C -0.1066(6) 0.5807(3) 0.8742(5) 0.062(2) Uani 1 1 d . U . . .
H18A H -0.1240 0.5742 0.8283 0.093 Uiso 1 1 calc R . . . .
H18B H -0.1336 0.6140 0.8878 0.093 Uiso 1 1 calc R . . . .
H18C H -0.0486 0.5865 0.8824 0.093 Uiso 1 1 calc R . . . .
C19 C -0.2179(6) 0.5214(5) 0.9001(7) 0.091(3) Uani 1 1 d . U . . .
H19A H -0.2355 0.5140 0.8544 0.137 Uiso 1 1 calc R . . . .
H19B H -0.2323 0.4895 0.9254 0.137 Uiso 1 1 calc R . . . .
H19C H -0.2439 0.5555 0.9126 0.137 Uiso 1 1 calc R . . . .
C20 C -0.1801(5) 0.1264(3) 0.8428(4) 0.0485(16) Uani 1 1 d . U . . .
C21 C -0.1608(9) 0.0969(5) 0.9087(6) 0.062(3) Uani 0.753(13) 1 d . U P D 1
H21A H -0.1942 0.0633 0.9089 0.093 Uiso 0.753(13) 1 calc R . P D 1
H21B H -0.1043 0.0860 0.9165 0.093 Uiso 0.753(13) 1 calc R . P D 1
H21C H -0.1716 0.1227 0.9426 0.093 Uiso 0.753(13) 1 calc R . P D 1
C22 C -0.1717(9) 0.0830(5) 0.7902(6) 0.070(4) Uani 0.753(13) 1 d . U P D 1
H22A H -0.2054 0.0503 0.7953 0.105 Uiso 0.753(13) 1 calc R . P D 1
H22B H -0.1888 0.0999 0.7479 0.105 Uiso 0.753(13) 1 calc R . P D 1
H22C H -0.1158 0.0711 0.7938 0.105 Uiso 0.753(13) 1 calc R . P D 1
C23 C -0.2688(8) 0.1442(5) 0.8365(8) 0.068(3) Uani 0.753(13) 1 d . U P D 1
H23A H -0.3021 0.1108 0.8387 0.101 Uiso 0.753(13) 1 calc R . P D 1
H23B H -0.2757 0.1699 0.8715 0.101 Uiso 0.753(13) 1 calc R . P D 1
H23C H -0.2848 0.1631 0.7952 0.101 Uiso 0.753(13) 1 calc R . P D 1
C21A C -0.210(3) 0.1221(17) 0.9054(18) 0.058(7) Uani 0.247(13) 1 d . U P D 2
H21D H -0.1644 0.1211 0.9404 0.088 Uiso 0.247(13) 1 calc R . P D 2
H21E H -0.2436 0.1547 0.9109 0.088 Uiso 0.247(13) 1 calc R . P D 2
H21F H -0.2414 0.0876 0.9062 0.088 Uiso 0.247(13) 1 calc R . P D 2
C22A C -0.113(2) 0.0735(14) 0.840(2) 0.060(7) Uani 0.247(13) 1 d . U P D 2
H22D H -0.0718 0.0755 0.8780 0.089 Uiso 0.247(13) 1 calc R . P D 2
H22E H -0.1409 0.0373 0.8394 0.089 Uiso 0.247(13) 1 calc R . P D 2
H22F H -0.0886 0.0773 0.8012 0.089 Uiso 0.247(13) 1 calc R . P D 2
C23A C -0.246(2) 0.1281(17) 0.7879(19) 0.065(7) Uani 0.247(13) 1 d . U P D 2
H23D H -0.2238 0.1309 0.7478 0.097 Uiso 0.247(13) 1 calc R . P D 2
H23E H -0.2779 0.0936 0.7874 0.097 Uiso 0.247(13) 1 calc R . P D 2
H23F H -0.2801 0.1608 0.7921 0.097 Uiso 0.247(13) 1 calc R . P D 2
C24 C -0.0121(4) 0.2066(3) 0.6813(3) 0.0301(12) Uani 1 1 d . U . E 2
C25 C 0.0498(4) 0.1674(3) 0.6826(3) 0.0359(14) Uani 1 1 d . U . E 2
C26 C 0.0409(5) 0.1242(3) 0.6372(4) 0.0444(17) Uani 1 1 d . U . E 2
H26 H 0.0840 0.0987 0.6372 0.053 Uiso 1 1 calc R . . E 2
C27 C -0.0285(5) 0.1163(3) 0.5912(4) 0.0449(17) Uani 1 1 d . U . E 2
C28 C -0.0881(4) 0.1573(3) 0.5900(3) 0.0383(15) Uani 1 1 d . U . E 2
H28 H -0.1347 0.1546 0.5585 0.046 Uiso 1 1 calc R . . E 2
C29 C -0.0812(4) 0.2027(3) 0.6343(3) 0.0328(13) Uani 1 1 d . U . E 2
C30 C -0.1493(4) 0.2434(3) 0.6307(3) 0.0365(14) Uani 1 1 d . U . E 2
H30 H -0.1438 0.2635 0.6728 0.044 Uiso 1 1 calc R . . E 2
C31 C -0.2320(5) 0.2155(4) 0.6194(5) 0.058(2) Uani 1 1 d . U . E 2
H31A H -0.2735 0.2445 0.6176 0.087 Uiso 1 1 calc R . . E 2
H31B H -0.2389 0.1948 0.5788 0.087 Uiso 1 1 calc R . . E 2
H31C H -0.2366 0.1895 0.6547 0.087 Uiso 1 1 calc R . . E 2
C32 C -0.1440(5) 0.2876(3) 0.5789(4) 0.055(2) Uani 1 1 d . U . E 2
H32A H -0.1888 0.3138 0.5771 0.082 Uiso 1 1 calc R . . E 2
H32B H -0.0935 0.3082 0.5891 0.082 Uiso 1 1 calc R . . E 2
H32C H -0.1461 0.2690 0.5372 0.082 Uiso 1 1 calc R . . E 2
C33 C 0.1249(4) 0.1697(3) 0.7326(4) 0.0442(16) Uani 1 1 d . U . E 2
H33 H 0.1226 0.2048 0.7583 0.053 Uiso 1 1 calc R . . E 2
C34 C 0.1268(5) 0.1197(3) 0.7784(4) 0.0547(19) Uani 1 1 d . U . E 2
H34A H 0.1754 0.1215 0.8104 0.082 Uiso 1 1 calc R . . E 2
H34B H 0.0797 0.1210 0.8002 0.082 Uiso 1 1 calc R . . E 2
H34C H 0.1265 0.0846 0.7541 0.082 Uiso 1 1 calc R . . E 2
C35 C 0.2010(5) 0.1718(4) 0.7026(5) 0.056(2) Uani 1 1 d . U . E 2
H35A H 0.2476 0.1732 0.7366 0.083 Uiso 1 1 calc R . . E 2
H35B H 0.2042 0.1382 0.6763 0.083 Uiso 1 1 calc R . . E 2
H35C H 0.2002 0.2054 0.6756 0.083 Uiso 1 1 calc R . . E 2
C36 C -0.0376(6) 0.0638(3) 0.5507(4) 0.061(2) Uani 1 1 d . U . E 2
H36 H 0.0143 0.0569 0.5349 0.073 Uiso 1 1 calc R . . E 2
C37 C -0.0538(8) 0.0127(4) 0.5941(5) 0.087(3) Uani 1 1 d . U . E 2
H37A H -0.0598 -0.0217 0.5681 0.130 Uiso 1 1 calc R . . E 2
H37B H -0.0087 0.0083 0.6290 0.130 Uiso 1 1 calc R . . E 2
H37C H -0.1029 0.0194 0.6121 0.130 Uiso 1 1 calc R . . E 2
C38 C -0.1036(6) 0.0667(4) 0.4924(5) 0.073(3) Uani 1 1 d . U . E 2
H38A H -0.1056 0.0312 0.4687 0.109 Uiso 1 1 calc R . . E 2
H38B H -0.1551 0.0733 0.5067 0.109 Uiso 1 1 calc R . . E 2
H38C H -0.0923 0.0976 0.4643 0.109 Uiso 1 1 calc R . . E 2
C39 C 0.0499(4) 0.4733(3) 0.7372(3) 0.0339(13) Uani 1 1 d . U . F 2
C40 C 0.0038(5) 0.4860(3) 0.6763(3) 0.0389(15) Uani 1 1 d . U . F 2
C41 C 0.0270(6) 0.5326(3) 0.6415(4) 0.057(2) Uani 1 1 d . U . F 2
H41 H -0.0034 0.5412 0.6008 0.068 Uiso 1 1 calc R . . F 2
C42 C 0.0920(6) 0.5660(3) 0.6644(4) 0.057(2) Uani 1 1 d . U . F 2
C43 C 0.1329(6) 0.5545(3) 0.7270(3) 0.052(2) Uani 1 1 d . U . F 2
H43 H 0.1751 0.5787 0.7450 0.062 Uiso 1 1 calc R . . F 2
C44 C 0.1133(4) 0.5090(3) 0.7627(3) 0.0366(14) Uani 1 1 d . U . F 2
C45 C 0.1639(4) 0.4997(3) 0.8290(3) 0.0405(15) Uani 1 1 d . U . F 2
H45 H 0.1424 0.4657 0.8483 0.049 Uiso 1 1 calc R . . F 2
C46 C 0.1559(5) 0.5495(3) 0.8742(4) 0.0492(18) Uani 1 1 d . U . F 2
H46A H 0.0993 0.5562 0.8762 0.074 Uiso 1 1 calc R . . F 2
H46B H 0.1841 0.5407 0.9173 0.074 Uiso 1 1 calc R . . F 2
H46C H 0.1794 0.5832 0.8580 0.074 Uiso 1 1 calc R . . F 2
C47 C 0.2500(5) 0.4886(3) 0.8253(4) 0.0513(18) Uani 1 1 d . U . F 2
H47A H 0.2795 0.4830 0.8686 0.077 Uiso 1 1 calc R . . F 2
H47B H 0.2544 0.4548 0.7996 0.077 Uiso 1 1 calc R . . F 2
H47C H 0.2726 0.5208 0.8052 0.077 Uiso 1 1 calc R . . F 2
C48 C -0.0715(4) 0.4537(3) 0.6490(4) 0.0425(15) Uani 1 1 d . U . F 2
H48 H -0.0727 0.4183 0.6745 0.051 Uiso 1 1 calc R . . F 2
C49 C -0.0754(5) 0.4378(3) 0.5805(4) 0.0496(18) Uani 1 1 d . U . F 2
H49A H -0.1251 0.4172 0.5661 0.074 Uiso 1 1 calc R . . F 2
H49B H -0.0740 0.4718 0.5544 0.074 Uiso 1 1 calc R . . F 2
H49C H -0.0296 0.4138 0.5757 0.074 Uiso 1 1 calc R . . F 2
C50 C -0.1451(6) 0.4890(4) 0.6581(5) 0.067(2) Uani 1 1 d . U . F 2
H50A H -0.1418 0.4993 0.7035 0.101 Uiso 1 1 calc R . . F 2
H50B H -0.1465 0.5232 0.6321 0.101 Uiso 1 1 calc R . . F 2
H50C H -0.1938 0.4671 0.6446 0.101 Uiso 1 1 calc R . . F 2
C51 C 0.1236(7) 0.6117(4) 0.6236(4) 0.076(3) Uani 1 1 d . U . F 2
H51 H 0.1508 0.6407 0.6537 0.092 Uiso 1 1 calc R . . F 2
C52 C 0.1853(7) 0.5885(5) 0.5857(4) 0.082(3) Uani 1 1 d . U . F 2
H52A H 0.2043 0.6186 0.5602 0.123 Uiso 1 1 calc R . . F 2
H52B H 0.2305 0.5731 0.6154 0.123 Uiso 1 1 calc R . . F 2
H52C H 0.1611 0.5586 0.5570 0.123 Uiso 1 1 calc R . . F 2
C53 C 0.0556(8) 0.6415(4) 0.5783(5) 0.090(3) Uani 1 1 d . U . F 2
H53A H 0.0162 0.6563 0.6035 0.136 Uiso 1 1 calc R . . F 2
H53B H 0.0779 0.6726 0.5562 0.136 Uiso 1 1 calc R . . F 2
H53C H 0.0295 0.6146 0.5466 0.136 Uiso 1 1 calc R . . F 2
C54 C 0.2188(4) 0.3156(3) 0.7835(3) 0.0376(14) Uani 1 1 d . U . . .
H54A H 0.2393 0.2836 0.7609 0.045 Uiso 1 1 calc R . . A .
H54B H 0.2512 0.3487 0.7753 0.045 Uiso 1 1 calc R . . A .
C55 C 0.1958(5) 0.2348(3) 0.8932(4) 0.0476(17) Uani 1 1 d . U . G 2
H55A H 0.2116 0.2284 0.9393 0.071 Uiso 1 1 calc R . . G 2
H55B H 0.1375 0.2389 0.8835 0.071 Uiso 1 1 calc R . . G 2
H55C H 0.2125 0.2026 0.8694 0.071 Uiso 1 1 calc R . . G 2
C56 C 0.3567(5) 0.2915(3) 0.8955(4) 0.0492(18) Uani 1 1 d . U . H 2
H56A H 0.3673 0.2835 0.9416 0.074 Uiso 1 1 calc R . . H 2
H56B H 0.3762 0.2603 0.8719 0.074 Uiso 1 1 calc R . . H 2
H56C H 0.3843 0.3262 0.8868 0.074 Uiso 1 1 calc R . . H 2
C57 C 0.2104(5) 0.3591(3) 0.9180(3) 0.0406(15) Uani 1 1 d . U . I 2
H57A H 0.2248 0.3504 0.9637 0.061 Uiso 1 1 calc R . . I 2
H57B H 0.2363 0.3943 0.9084 0.061 Uiso 1 1 calc R . . I 2
H57C H 0.1523 0.3632 0.9073 0.061 Uiso 1 1 calc R . . I 2
C58 C 0.1023(5) 0.3300(3) 0.6055(3) 0.0453(16) Uani 1 1 d . U . . .
H58A H 0.1134 0.2903 0.5958 0.054 Uiso 1 1 calc R . . A .
H58B H 0.0521 0.3407 0.5775 0.054 Uiso 1 1 calc R . . A .
C59 C 0.1533(6) 0.4127(5) 0.5048(5) 0.072(3) Uani 1 1 d . U . J 2
H59A H 0.1990 0.4347 0.4954 0.109 Uiso 1 1 calc R . . J 2
H59B H 0.1370 0.3860 0.4699 0.109 Uiso 1 1 calc R . . J 2
H59C H 0.1087 0.4380 0.5090 0.109 Uiso 1 1 calc R . . J 2
C60 C 0.2755(6) 0.3301(4) 0.5780(7) 0.079(3) Uani 1 1 d . U . K 2
H60A H 0.3172 0.3544 0.5655 0.119 Uiso 1 1 calc R . . K 2
H60B H 0.2946 0.3133 0.6200 0.119 Uiso 1 1 calc R . . K 2
H60C H 0.2629 0.3002 0.5460 0.119 Uiso 1 1 calc R . . K 2
C61 C 0.2180(8) 0.4301(4) 0.6439(5) 0.079(3) Uani 1 1 d . U . L 2
H61A H 0.2610 0.4519 0.6295 0.118 Uiso 1 1 calc R . . L 2
H61B H 0.1732 0.4550 0.6484 0.118 Uiso 1 1 calc R . . L 2
H61C H 0.2379 0.4126 0.6854 0.118 Uiso 1 1 calc R . . L 2
O2 O 0.5781(4) 0.3106(3) 0.8941(3) 0.089(2) Uani 1 1 d D U . M 2
C62 C 0.5691(7) 0.3600(4) 0.9314(5) 0.120(5) Uani 1 1 d D U . M 2
H62A H 0.5162 0.3599 0.9458 0.144 Uiso 1 1 calc R . . M 2
H62B H 0.5731 0.3941 0.9053 0.144 Uiso 1 1 calc R . . M 2
C63 C 0.6334(7) 0.3597(4) 0.9874(5) 0.105(4) Uani 1 1 d D U . M 2
H63A H 0.6820 0.3786 0.9773 0.126 Uiso 1 1 calc R . . M 2
H63B H 0.6159 0.3785 1.0248 0.126 Uiso 1 1 calc R . . M 2
C64 C 0.6472(8) 0.3004(4) 0.9993(5) 0.122(5) Uani 1 1 d D U . M 2
H64A H 0.6166 0.2871 1.0327 0.146 Uiso 1 1 calc R . . M 2
H64B H 0.7048 0.2934 1.0144 0.146 Uiso 1 1 calc R . . M 2
C65 C 0.6215(8) 0.2707(4) 0.9395(5) 0.132(5) Uani 1 1 d D U . M 2
H65A H 0.5863 0.2388 0.9467 0.158 Uiso 1 1 calc R . . M 2
H65B H 0.6684 0.2557 0.9223 0.158 Uiso 1 1 calc R . . M 2
O3 O 0.5136(4) 0.3881(3) 0.7681(4) 0.087(2) Uani 1 1 d D U . N 2
C66 C 0.4354(5) 0.4091(4) 0.7730(5) 0.088(3) Uani 1 1 d D U . N 2
H66A H 0.4306 0.4161 0.8185 0.106 Uiso 1 1 calc R . . N 2
H66B H 0.3943 0.3812 0.7555 0.106 Uiso 1 1 calc R . . N 2
C67 C 0.4233(6) 0.4619(4) 0.7361(6) 0.116(5) Uani 1 1 d D U . N 2
H67A H 0.3664 0.4670 0.7175 0.140 Uiso 1 1 calc R . . N 2
H67B H 0.4415 0.4947 0.7633 0.140 Uiso 1 1 calc R . . N 2
C68 C 0.4723(7) 0.4540(6) 0.6864(5) 0.165(8) Uani 1 1 d D U . N 2
H68A H 0.4964 0.4902 0.6763 0.198 Uiso 1 1 calc R . . N 2
H68B H 0.4393 0.4396 0.6468 0.198 Uiso 1 1 calc R . . N 2
C69 C 0.5345(6) 0.4138(6) 0.7100(5) 0.154(8) Uani 1 1 d D U . N 2
H69A H 0.5868 0.4330 0.7197 0.185 Uiso 1 1 calc R . . N 2
H69B H 0.5382 0.3846 0.6771 0.185 Uiso 1 1 calc R . . N 2
O4 O 0.6777(3) 0.3329(2) 0.7878(3) 0.0734(18) Uani 1 1 d D U . O 2
C70 C 0.7176(5) 0.3832(4) 0.8130(4) 0.087(3) Uani 1 1 d D U . O 2
H70A H 0.7543 0.3748 0.8532 0.105 Uiso 1 1 calc R . . O 2
H70B H 0.6780 0.4114 0.8225 0.105 Uiso 1 1 calc R . . O 2
C71 C 0.7630(5) 0.4053(3) 0.7641(4) 0.069(2) Uani 1 1 d D U . O 2
H71A H 0.7299 0.4313 0.7344 0.083 Uiso 1 1 calc R . . O 2
H71B H 0.8118 0.4251 0.7843 0.083 Uiso 1 1 calc R . . O 2
C72 C 0.7827(5) 0.3551(3) 0.7311(4) 0.072(2) Uani 1 1 d D U . O 2
H72A H 0.8382 0.3433 0.7476 0.087 Uiso 1 1 calc R . . O 2
H72B H 0.7786 0.3626 0.6845 0.087 Uiso 1 1 calc R . . O 2
C73 C 0.7270(6) 0.3112(4) 0.7422(6) 0.111(5) Uani 1 1 d D U . O 2
H73A H 0.7564 0.2773 0.7599 0.133 Uiso 1 1 calc R . . O 2
H73B H 0.6928 0.3008 0.7014 0.133 Uiso 1 1 calc R . . O 2
O5 O 0.5212(5) 0.2606(3) 0.7483(4) 0.109(3) Uani 0.390(13) 1 d D U P M 1
C74 C 0.4945(12) 0.2064(5) 0.7659(6) 0.121(5) Uani 0.390(13) 1 d D U P M 1
H74A H 0.4730 0.2090 0.8069 0.146 Uiso 0.390(13) 1 calc R . P M 1
H74B H 0.5397 0.1795 0.7716 0.146 Uiso 0.390(13) 1 calc R . P M 1
C75 C 0.4316(11) 0.1871(7) 0.7141(8) 0.132(5) Uani 0.390(13) 1 d D U P M 1
H75A H 0.4316 0.1456 0.7104 0.159 Uiso 0.390(13) 1 calc R . P M 1
H75B H 0.3781 0.1998 0.7216 0.159 Uiso 0.390(13) 1 calc R . P M 1
C76 C 0.4538(13) 0.2133(7) 0.6576(6) 0.121(5) Uani 0.390(13) 1 d D U P M 1
H76A H 0.4054 0.2250 0.6280 0.146 Uiso 0.390(13) 1 calc R . P M 1
H76B H 0.4842 0.1865 0.6348 0.146 Uiso 0.390(13) 1 calc R . P M 1
C77 C 0.5028(12) 0.2621(7) 0.6782(5) 0.114(4) Uani 0.390(13) 1 d D U P M 1
H77A H 0.4736 0.2970 0.6640 0.136 Uiso 0.390(13) 1 calc R . P M 1
H77B H 0.5528 0.2611 0.6594 0.136 Uiso 0.390(13) 1 calc R . P M 1
O5A O 0.5212(5) 0.2606(3) 0.7483(4) 0.109(3) Uani 0.610(13) 1 d D U P M 2
C74A C 0.5390(8) 0.2016(4) 0.7502(8) 0.121(5) Uani 0.610(13) 1 d D U P M 2
H74C H 0.5288 0.1852 0.7913 0.146 Uiso 0.610(13) 1 calc R . P M 2
H74D H 0.5959 0.1955 0.7465 0.146 Uiso 0.610(13) 1 calc R . P M 2
C75A C 0.4872(9) 0.1746(5) 0.6960(9) 0.132(5) Uani 0.610(13) 1 d D U P M 2
H75C H 0.5131 0.1742 0.6570 0.159 Uiso 0.610(13) 1 calc R . P M 2
H75D H 0.4739 0.1355 0.7067 0.159 Uiso 0.610(13) 1 calc R . P M 2
C76A C 0.4167(7) 0.2098(5) 0.6871(9) 0.121(5) Uani 0.610(13) 1 d D U P M 2
H76C H 0.3749 0.1931 0.7093 0.146 Uiso 0.610(13) 1 calc R . P M 2
H76D H 0.3951 0.2132 0.6409 0.146 Uiso 0.610(13) 1 calc R . P M 2
C77A C 0.4395(7) 0.2648(5) 0.7138(9) 0.114(4) Uani 0.610(13) 1 d D U P M 2
H77C H 0.4027 0.2765 0.7435 0.136 Uiso 0.610(13) 1 calc R . P M 2
H77D H 0.4369 0.2930 0.6790 0.136 Uiso 0.610(13) 1 calc R . P M 2
Li1 Li 0.5686(11) 0.3196(8) 0.8026(11) 0.080(3) Uani 1 1 d . U . . .

loop_
_atom_site_aniso_label
_atom_site_aniso_U_11
_atom_site_aniso_U_22
_atom_site_aniso_U_33
_atom_site_aniso_U_23
_atom_site_aniso_U_13
_atom_site_aniso_U_12
La1 0.0272(4) 0.02062(19) 0.0255(2) 0.00071(14) 0.00580(18) 0.00134(17)
La1A 0.0272(4) 0.02062(19) 0.0255(2) 0.00071(14) 0.00580(18) 0.00134(17)
La1B 0.0272(4) 0.02062(19) 0.0255(2) 0.00071(14) 0.00580(18) 0.00134(17)
Si1 0.0455(10) 0.0296(9) 0.0316(9) 0.0013(7) 0.0010(8) 0.0060(7)
Si2 0.0517(11) 0.0460(11) 0.0360(10) 0.0105(9) 0.0086(9) 0.0091(9)
O1 0.036(2) 0.0215(18) 0.029(2) -0.0048(15) 0.0075(17) -0.0005(15)
N1 0.040(3) 0.024(2) 0.026(2) -0.0038(18) 0.0050(19) 0.0012(19)
N2 0.040(3) 0.022(2) 0.024(2) -0.0008(18) 0.0012(19) 0.0005(19)
C1 0.052(4) 0.033(3) 0.036(3) -0.004(2) 0.015(3) -0.009(3)
C2 0.049(3) 0.030(3) 0.038(3) -0.002(2) 0.007(3) -0.008(2)
C3 0.046(3) 0.028(3) 0.031(3) -0.007(2) 0.005(3) -0.005(2)
C4 0.036(3) 0.025(3) 0.029(3) -0.003(2) 0.004(2) 0.002(2)
C5 0.040(3) 0.024(2) 0.023(3) -0.003(2) -0.002(2) 0.001(2)
C0AA 0.047(3) 0.026(3) 0.031(3) -0.003(2) -0.001(2) 0.004(2)
C7 0.049(3) 0.029(3) 0.030(3) -0.007(2) -0.002(2) 0.007(2)
C8 0.052(4) 0.035(3) 0.032(3) -0.010(2) 0.009(3) 0.005(3)
C9 0.055(4) 0.033(3) 0.034(3) -0.006(2) 0.012(3) -0.004(2)
C10 0.040(3) 0.029(3) 0.032(3) -0.003(2) 0.008(2) -0.001(2)
C11 0.035(3) 0.024(2) 0.032(3) -0.003(2) 0.009(2) -0.002(2)
C12 0.029(3) 0.022(2) 0.032(3) -0.005(2) 0.003(2) 0.002(2)
C13 0.041(3) 0.031(3) 0.029(3) -0.009(2) 0.005(2) -0.001(2)
C14 0.078(5) 0.044(4) 0.049(4) -0.013(3) 0.030(4) -0.009(4)
C15 0.069(4) 0.030(3) 0.031(3) -0.001(3) 0.006(3) -0.003(3)
C16 0.063(4) 0.039(3) 0.048(4) -0.013(3) 0.006(3) 0.016(3)
C17 0.099(6) 0.035(4) 0.046(4) -0.016(3) 0.014(4) 0.009(4)
C18 0.089(6) 0.032(3) 0.063(5) -0.006(3) 0.012(4) 0.020(3)
C19 0.071(5) 0.061(6) 0.139(10) -0.037(6) 0.011(5) 0.021(4)
C20 0.067(4) 0.034(3) 0.044(4) -0.005(3) 0.008(3) -0.018(3)
C21 0.092(8) 0.034(5) 0.060(5) 0.003(4) 0.010(5) -0.015(5)
C22 0.107(9) 0.045(5) 0.063(6) -0.015(5) 0.029(6) -0.033(5)
C23 0.070(5) 0.045(6) 0.087(9) 0.008(6) 0.009(5) -0.018(4)
C21A 0.074(14) 0.052(14) 0.051(8) -0.001(8) 0.016(9) -0.020(11)
C22A 0.077(12) 0.037(8) 0.066(17) -0.002(8) 0.016(10) -0.017(8)
C23A 0.075(10) 0.063(15) 0.054(10) 0.006(9) 0.004(8) -0.032(9)
C24 0.040(3) 0.025(3) 0.026(3) 0.000(2) 0.007(2) 0.001(2)
C25 0.044(3) 0.036(3) 0.027(3) -0.003(2) 0.001(2) 0.007(2)
C26 0.048(3) 0.042(3) 0.041(3) -0.011(3) -0.001(3) 0.015(3)
C27 0.053(4) 0.039(3) 0.040(4) -0.011(3) -0.003(3) 0.014(3)
C28 0.049(3) 0.031(3) 0.032(3) -0.005(2) -0.003(3) 0.010(2)
C29 0.044(3) 0.029(3) 0.026(3) 0.002(2) 0.007(2) 0.005(2)
C30 0.043(3) 0.031(3) 0.035(3) -0.002(2) 0.002(2) 0.006(2)
C31 0.047(4) 0.047(4) 0.081(6) -0.020(4) 0.012(4) -0.001(3)
C32 0.065(5) 0.043(4) 0.056(5) 0.013(3) 0.008(4) 0.019(3)
C33 0.048(3) 0.038(3) 0.043(4) -0.013(3) -0.006(3) 0.014(3)
C34 0.067(5) 0.043(4) 0.047(4) -0.009(3) -0.015(3) 0.010(3)
C35 0.046(4) 0.050(4) 0.067(5) -0.009(4) -0.002(3) 0.012(3)
C36 0.068(5) 0.046(4) 0.059(4) -0.026(3) -0.020(4) 0.024(3)
C37 0.132(9) 0.040(4) 0.076(6) -0.019(4) -0.023(6) 0.014(5)
C38 0.080(6) 0.073(6) 0.056(5) -0.032(4) -0.017(4) 0.028(5)
C39 0.050(3) 0.022(3) 0.028(3) 0.001(2) 0.000(2) -0.001(2)
C40 0.062(4) 0.022(3) 0.029(3) -0.003(2) -0.009(3) -0.001(2)
C41 0.093(5) 0.030(3) 0.038(4) 0.012(3) -0.021(3) -0.012(3)
C42 0.102(5) 0.031(3) 0.029(3) 0.006(3) -0.015(3) -0.024(3)
C43 0.089(5) 0.032(3) 0.028(3) 0.004(3) -0.009(3) -0.024(3)
C44 0.058(3) 0.025(3) 0.024(3) 0.001(2) -0.004(2) -0.006(2)
C45 0.058(4) 0.033(3) 0.028(3) 0.006(2) -0.003(3) -0.012(3)
C46 0.063(5) 0.051(4) 0.031(3) -0.001(3) -0.003(3) -0.014(3)
C47 0.062(4) 0.045(4) 0.042(4) 0.000(3) -0.005(3) -0.012(3)
C48 0.054(4) 0.028(3) 0.041(3) -0.001(3) -0.009(3) 0.000(3)
C49 0.060(4) 0.038(4) 0.046(4) -0.006(3) -0.009(3) -0.007(3)
C50 0.063(5) 0.073(6) 0.062(5) -0.014(5) -0.002(4) 0.013(4)
C51 0.134(7) 0.048(4) 0.036(4) 0.013(3) -0.022(4) -0.044(4)
C52 0.123(7) 0.075(6) 0.041(5) 0.011(4) -0.010(4) -0.054(5)
C53 0.161(9) 0.047(5) 0.049(5) 0.021(4) -0.029(5) -0.031(5)
C54 0.040(3) 0.037(3) 0.035(3) 0.004(3) 0.004(2) 0.006(3)
C55 0.073(5) 0.032(3) 0.037(4) -0.001(3) 0.004(3) -0.001(3)
C56 0.052(4) 0.047(4) 0.044(4) -0.006(3) -0.005(3) 0.009(3)
C57 0.054(4) 0.034(3) 0.034(3) 0.002(3) 0.006(3) 0.004(3)
C58 0.053(4) 0.051(4) 0.031(3) 0.006(3) 0.004(3) 0.006(3)
C59 0.081(6) 0.084(7) 0.053(5) 0.031(5) 0.015(4) 0.017(5)
C60 0.058(5) 0.063(6) 0.116(9) 0.010(5) 0.013(5) 0.009(4)
C61 0.118(8) 0.065(5) 0.054(5) 0.009(4) 0.016(5) -0.019(5)
O2 0.070(4) 0.086(5) 0.106(5) 0.012(4) 0.002(4) -0.001(4)
C62 0.141(10) 0.105(7) 0.104(8) -0.001(6) -0.015(7) 0.016(7)
C63 0.119(9) 0.098(7) 0.093(7) 0.020(5) 0.002(6) -0.004(6)
C64 0.143(11) 0.105(8) 0.110(8) 0.026(6) -0.004(7) -0.017(7)
C65 0.159(13) 0.092(7) 0.129(8) 0.016(6) -0.024(8) -0.001(7)
O3 0.059(4) 0.089(5) 0.116(6) 0.018(4) 0.019(4) 0.011(3)
C66 0.060(5) 0.095(7) 0.108(8) 0.020(6) 0.010(5) 0.017(5)
C67 0.073(7) 0.112(8) 0.160(11) 0.051(8) 0.006(7) 0.016(6)
C68 0.112(10) 0.202(15) 0.190(12) 0.094(12) 0.050(9) 0.060(11)
C69 0.107(9) 0.194(15) 0.173(11) 0.101(12) 0.056(9) 0.055(10)
O4 0.061(3) 0.076(4) 0.083(5) -0.020(3) 0.010(3) 0.003(3)
C70 0.077(6) 0.087(6) 0.103(7) -0.035(5) 0.030(5) -0.017(5)
C71 0.054(5) 0.077(5) 0.075(6) -0.020(4) 0.005(4) 0.001(4)
C72 0.063(5) 0.072(5) 0.079(6) -0.013(4) 0.003(4) 0.012(4)
C73 0.119(8) 0.076(6) 0.152(11) -0.053(7) 0.067(9) -0.018(6)
O5 0.106(5) 0.084(4) 0.124(6) -0.009(4) -0.022(4) -0.021(4)
C74 0.107(10) 0.081(6) 0.163(10) -0.006(6) -0.018(7) -0.013(6)
C75 0.108(10) 0.099(8) 0.176(12) -0.017(7) -0.019(8) -0.012(7)
C76 0.100(9) 0.092(8) 0.158(11) -0.019(7) -0.026(7) -0.011(7)
C77 0.102(8) 0.094(7) 0.133(8) -0.012(6) -0.023(6) -0.013(6)
O5A 0.106(5) 0.084(4) 0.124(6) -0.009(4) -0.022(4) -0.021(4)
C74A 0.107(10) 0.081(6) 0.163(10) -0.006(6) -0.018(7) -0.013(6)
C75A 0.108(10) 0.099(8) 0.176(12) -0.017(7) -0.019(8) -0.012(7)
C76A 0.100(9) 0.092(8) 0.158(11) -0.019(7) -0.026(7) -0.011(7)
C77A 0.102(8) 0.094(7) 0.133(8) -0.012(6) -0.023(6) -0.013(6)
Li1 0.059(6) 0.073(6) 0.103(6) 0.004(5) 0.001(5) -0.002(4)

loop_
_atom_type_symbol
_atom_type_description
_atom_type_scat_dispersion_real
_atom_type_scat_dispersion_imag
_atom_type_scat_source
C C 0.0033 0.0016 'International Tables Vol C Tables 4.2.6.8 and 6.1.1.4'
H H 0.0000 0.0000 'International Tables Vol C Tables 4.2.6.8 and 6.1.1.4'
La La -0.2871 2.4523 'International Tables Vol C Tables 4.2.6.8 and 6.1.1.4'
Li Li -0.0003 0.0001 'International Tables Vol C Tables 4.2.6.8 and 6.1.1.4'
N N 0.0061 0.0033 'International Tables Vol C Tables 4.2.6.8 and 6.1.1.4'
O O 0.0106 0.0060 'International Tables Vol C Tables 4.2.6.8 and 6.1.1.4'
Si Si 0.0817 0.0704 'International Tables Vol C Tables 4.2.6.8 and 6.1.1.4'

loop_
_geom_angle_atom_site_label_1
_geom_angle_atom_site_label_2
_geom_angle_atom_site_label_3
_geom_angle
N1 La1 O1 63.59(15)
N1 La1 C54 108.9(2)
N1 La1 C58 100.9(2)
N2 La1 O1 62.72(15)
N2 La1 N1 118.22(17)
N2 La1 C54 106.3(2)
N2 La1 C58 120.7(2)
C54 La1 O1 97.63(18)
C54 La1 C58 100.0(2)
C58 La1 O1 159.7(2)
C54 Si1 C55 112.6(3)
C54 Si1 C56 112.9(4)
C54 Si1 C57 110.3(3)
C55 Si1 C56 107.0(4)
C55 Si1 C57 106.2(3)
C57 Si1 C56 107.5(3)
C58 Si2 C59 113.7(4)
C58 Si2 C60 111.7(4)
C58 Si2 C61 112.5(4)
C59 Si2 C61 104.3(5)
C60 Si2 C59 109.7(5)
C60 Si2 C61 104.2(6)
C11 O1 La1 118.0(3)
C11 O1 C12 115.4(4)
C12 O1 La1 120.0(3)
C4 N1 La1 123.5(4)
C4 N1 C24 114.2(5)
C5 N2 La1 125.1(4)
C5 N2 C39 118.3(5)
C2 C1 H1 120.0
C2 C1 C10 120.1(6)
C10 C1 H1 120.0
C1 C2 C20 119.7(6)
C3 C2 C1 119.8(6)
C3 C2 C20 120.5(6)
C2 C3 H3 118.7
C2 C3 C4 122.6(6)
C4 C3 H3 118.7
N1 C4 C3 125.6(5)
N1 C4 C11 119.0(5)
C11 C4 C3 115.3(6)
N2 C5 C0AA 125.4(6)
N2 C5 C12 118.9(5)
C0AA C5 C12 115.7(6)
C5 C0AA H0AA 119.3
C5 C0AA C7 121.4(6)
C7 C0AA H0AA 119.3
C0AA C7 C16 121.1(6)
C8 C7 C0AA 119.4(6)
C8 C7 C16 119.5(6)
C7 C8 H8 119.5
C7 C8 C13 121.1(6)
C13 C8 H8 119.5
C10 C9 C14 111.8(6)
C10 C9 C15 108.2(6)
C13 C9 C10 108.3(5)
C13 C9 C14 111.9(6)
C13 C9 C15 109.3(6)
C14 C9 C15 107.2(6)
C1 C10 C9 124.3(6)
C11 C10 C1 118.4(6)
C11 C10 C9 117.3(6)
O1 C11 C4 115.7(5)
C10 C11 O1 120.6(5)
C10 C11 C4 123.7(6)
O1 C12 C5 113.2(5)
C13 C12 O1 122.1(5)
C13 C12 C5 124.7(5)
C8 C13 C9 125.7(6)
C12 C13 C8 117.5(6)
C12 C13 C9 116.6(5)
C9 C14 H14A 109.5
C9 C14 H14B 109.5
C9 C14 H14C 109.5
H14A C14 H14B 109.5
H14A C14 H14C 109.5
H14B C14 H14C 109.5
C9 C15 H15A 109.5
C9 C15 H15B 109.5
C9 C15 H15C 109.5
H15A C15 H15B 109.5
H15A C15 H15C 109.5
H15B C15 H15C 109.5
C17 C16 C7 110.6(6)
C17 C16 C18 108.0(7)
C17 C16 C19 109.7(9)
C18 C16 C7 111.6(7)
C19 C16 C7 108.1(7)
C19 C16 C18 108.8(8)
C16 C17 H17A 109.5
C16 C17 H17B 109.5
C16 C17 H17C 109.5
H17A C17 H17B 109.5
H17A C17 H17C 109.5
H17B C17 H17C 109.5
C16 C18 H18A 109.5
C16 C18 H18B 109.5
C16 C18 H18C 109.5
H18A C18 H18B 109.5
H18A C18 H18C 109.5
H18B C18 H18C 109.5
C16 C19 H19A 109.5
C16 C19 H19B 109.5
C16 C19 H19C 109.5
H19A C19 H19B 109.5
H19A C19 H19C 109.5
H19B C19 H19C 109.5
C2 C20 C21 112.2(7)
C2 C20 C22 113.8(7)
C2 C20 C23 108.2(7)
C2 C20 C22A 103.3(13)
C22 C20 C21 108.2(9)
C22 C20 C23 108.5(9)
C23 C20 C21 105.6(9)
C21A C20 C2 111.7(15)
C21A C20 C22A 107(2)
C23A C20 C2 107.3(15)
C23A C20 C21A 112(2)
C23A C20 C22A 115(2)
C20 C21 H21A 109.5
C20 C21 H21B 109.5
C20 C21 H21C 109.5
H21A C21 H21B 109.5
H21A C21 H21C 109.5
H21B C21 H21C 109.5
C20 C22 H22A 109.5
C20 C22 H22B 109.5
C20 C22 H22C 109.5
H22A C22 H22B 109.5
H22A C22 H22C 109.5
H22B C22 H22C 109.5
C20 C23 H23A 109.5
C20 C23 H23B 109.5
C20 C23 H23C 109.5
H23A C23 H23B 109.5
H23A C23 H23C 109.5
H23B C23 H23C 109.5
C20 C21A H21D 109.5
C20 C21A H21E 109.5
C20 C21A H21F 109.5
H21D C21A H21E 109.5
H21D C21A H21F 109.5
H21E C21A H21F 109.5
C20 C22A H22D 109.5
C20 C22A H22E 109.5
C20 C22A H22F 109.5
H22D C22A H22E 109.5
H22D C22A H22F 109.5
H22E C22A H22F 109.5
C20 C23A H23D 109.5
C20 C23A H23E 109.5
C20 C23A H23F 109.5
H23D C23A H23E 109.5
H23D C23A H23F 109.5
H23E C23A H23F 109.5
C25 C24 N1 119.1(6)
C25 C24 C29 120.3(6)
C29 C24 N1 120.5(5)
C24 C25 C33 122.2(6)
C26 C25 C24 118.4(6)
C26 C25 C33 119.3(6)
C25 C26 H26 118.0
C25 C26 C27 123.9(6)
C27 C26 H26 118.0
C26 C27 C36 120.0(6)
C28 C27 C26 116.0(6)
C28 C27 C36 123.8(7)
C27 C28 H28 119.0
C27 C28 C29 122.1(6)
C29 C28 H28 119.0
C24 C29 C28 119.1(6)
C24 C29 C30 122.6(6)
C28 C29 C30 118.2(6)
C29 C30 H30 107.4
C29 C30 C31 113.9(6)
C29 C30 C32 110.5(6)
C31 C30 H30 107.4
C32 C30 H30 107.4
C32 C30 C31 109.9(7)
C30 C31 H31A 109.5
C30 C31 H31B 109.5
C30 C31 H31C 109.5
H31A C31 H31B 109.5
H31A C31 H31C 109.5
H31B C31 H31C 109.5
C30 C32 H32A 109.5
C30 C32 H32B 109.5
C30 C32 H32C 109.5
H32A C32 H32B 109.5
H32A C32 H32C 109.5
H32B C32 H32C 109.5
C25 C33 H33 107.8
C25 C33 C34 110.1(6)
C25 C33 C35 112.6(7)
C34 C33 H33 107.8
C35 C33 H33 107.8
C35 C33 C34 110.7(6)
C33 C34 H34A 109.5
C33 C34 H34B 109.5
C33 C34 H34C 109.5
H34A C34 H34B 109.5
H34A C34 H34C 109.5
H34B C34 H34C 109.5
C33 C35 H35A 109.5
C33 C35 H35B 109.5
C33 C35 H35C 109.5
H35A C35 H35B 109.5
H35A C35 H35C 109.5
H35B C35 H35C 109.5
C27 C36 H36 108.0
C27 C36 C37 108.9(7)
C27 C36 C38 114.6(7)
C37 C36 H36 108.0
C38 C36 H36 108.0
C38 C36 C37 109.3(9)
C36 C37 H37A 109.5
C36 C37 H37B 109.5
C36 C37 H37C 109.5
H37A C37 H37B 109.5
H37A C37 H37C 109.5
H37B C37 H37C 109.5
C36 C38 H38A 109.5
C36 C38 H38B 109.5
C36 C38 H38C 109.5
H38A C38 H38B 109.5
H38A C38 H38C 109.5
H38B C38 H38C 109.5
C40 C39 N2 118.5(6)
C44 C39 N2 121.7(6)
C44 C39 C40 119.7(6)
C39 C40 C48 122.8(6)
C41 C40 C39 118.3(6)
C41 C40 C48 118.8(6)
C40 C41 H41 118.7
C42 C41 C40 122.5(7)
C42 C41 H41 118.7
C41 C42 C43 117.4(7)
C41 C42 C51 122.7(7)
C43 C42 C51 119.8(7)
C42 C43 H43 118.9
C44 C43 C42 122.3(7)
C44 C43 H43 118.9
C39 C44 C45 123.1(6)
C43 C44 C39 119.5(6)
C43 C44 C45 117.4(6)
C44 C45 H45 107.4
C44 C45 C46 111.3(6)
C46 C45 H45 107.4
C47 C45 C44 112.7(6)
C47 C45 H45 107.4
C47 C45 C46 110.4(6)
C45 C46 H46A 109.5
C45 C46 H46B 109.5
C45 C46 H46C 109.5
H46A C46 H46B 109.5
H46A C46 H46C 109.5
H46B C46 H46C 109.5
C45 C47 H47A 109.5
C45 C47 H47B 109.5
C45 C47 H47C 109.5
H47A C47 H47B 109.5
H47A C47 H47C 109.5
H47B C47 H47C 109.5
C40 C48 H48 107.9
C40 C48 C50 108.9(6)
C49 C48 C40 113.8(7)
C49 C48 H48 107.9
C49 C48 C50 110.3(7)
C50 C48 H48 107.9
C48 C49 H49A 109.5
C48 C49 H49B 109.5
C48 C49 H49C 109.5
H49A C49 H49B 109.5
H49A C49 H49C 109.5
H49B C49 H49C 109.5
C48 C50 H50A 109.5
C48 C50 H50B 109.5
C48 C50 H50C 109.5
H50A C50 H50B 109.5
H50A C50 H50C 109.5
H50B C50 H50C 109.5
C42 C51 H51 107.4
C42 C51 C53 112.3(9)
C52 C51 C42 111.5(8)
C52 C51 H51 107.4
C52 C51 C53 110.5(9)
C53 C51 H51 107.4
C51 C52 H52A 109.5
C51 C52 H52B 109.5
C51 C52 H52C 109.5
H52A C52 H52B 109.5
H52A C52 H52C 109.5
H52B C52 H52C 109.5
C51 C53 H53A 109.5
C51 C53 H53B 109.5
C51 C53 H53C 109.5
H53A C53 H53B 109.5
H53A C53 H53C 109.5
H53B C53 H53C 109.5
La1 C54 H54A 106.0
La1 C54 H54B 106.0
Si1 C54 La1 125.4(3)
Si1 C54 H54A 106.0
Si1 C54 H54B 106.0
H54A C54 H54B 106.3
Si1 C55 H55A 109.5
Si1 C55 H55B 109.5
Si1 C55 H55C 109.5
H55A C55 H55B 109.5
H55A C55 H55C 109.5
H55B C55 H55C 109.5
Si1 C56 H56A 109.5
Si1 C56 H56B 109.5
Si1 C56 H56C 109.5
H56A C56 H56B 109.5
H56A C56 H56C 109.5
H56B C56 H56C 109.5
Si1 C57 H57A 109.5
Si1 C57 H57B 109.5
Si1 C57 H57C 109.5
H57A C57 H57B 109.5
H57A C57 H57C 109.5
H57B C57 H57C 109.5
La1 C58 H58A 107.7
La1 C58 H58B 107.7
Si2 C58 La1 118.3(4)
Si2 C58 H58A 107.7
Si2 C58 H58B 107.7
H58A C58 H58B 107.1
Si2 C59 H59A 109.5
Si2 C59 H59B 109.5
Si2 C59 H59C 109.5
H59A C59 H59B 109.5
H59A C59 H59C 109.5
H59B C59 H59C 109.5
Si2 C60 H60A 109.5
Si2 C60 H60B 109.5
Si2 C60 H60C 109.5
H60A C60 H60B 109.5
H60A C60 H60C 109.5
H60B C60 H60C 109.5
Si2 C61 H61A 109.5
Si2 C61 H61B 109.5
Si2 C61 H61C 109.5
H61A C61 H61B 109.5
H61A C61 H61C 109.5
H61B C61 H61C 109.5
C62 O2 C65 105.0(5)
C62 O2 Li1 117.4(8)
C65 O2 Li1 133.1(8)
O2 C62 H62A 110.1
O2 C62 H62B 110.1
O2 C62 C63 107.9(5)
H62A C62 H62B 108.4
C63 C62 H62A 110.1
C63 C62 H62B 110.1
C62 C63 H63A 111.2
C62 C63 H63B 111.2
H63A C63 H63B 109.1
C64 C63 C62 102.9(6)
C64 C63 H63A 111.2
C64 C63 H63B 111.2
C63 C64 H64A 110.2
C63 C64 H64B 110.2
C63 C64 C65 107.7(6)
H64A C64 H64B 108.5
C65 C64 H64A 110.2
C65 C64 H64B 110.2
O2 C65 H65A 110.2
O2 C65 H65B 110.2
C64 C65 O2 107.7(5)
C64 C65 H65A 110.2
C64 C65 H65B 110.2
H65A C65 H65B 108.5
C66 O3 C69 105.2(5)
C66 O3 Li1 130.8(8)
C69 O3 Li1 119.6(8)
O3 C66 H66A 110.1
O3 C66 H66B 110.1
O3 C66 C67 108.1(5)
H66A C66 H66B 108.4
C67 C66 H66A 110.1
C67 C66 H66B 110.1
C66 C67 H67A 111.2
C66 C67 H67B 111.2
H67A C67 H67B 109.1
C68 C67 C66 103.0(6)
C68 C67 H67A 111.2
C68 C67 H67B 111.2
C67 C68 H68A 110.2
C67 C68 H68B 110.2
C67 C68 C69 107.7(6)
H68A C68 H68B 108.5
C69 C68 H68A 110.2
C69 C68 H68B 110.2
O3 C69 H69A 110.2
O3 C69 H69B 110.2
C68 C69 O3 107.7(5)
C68 C69 H69A 110.2
C68 C69 H69B 110.2
H69A C69 H69B 108.5
C70 O4 C73 104.7(5)
C70 O4 Li1 118.7(8)
C73 O4 Li1 134.4(8)
O4 C70 H70A 110.2
O4 C70 H70B 110.2
O4 C70 C71 107.7(5)
H70A C70 H70B 108.5
C71 C70 H70A 110.2
C71 C70 H70B 110.2
C70 C71 H71A 111.1
C70 C71 H71B 111.1
H71A C71 H71B 109.1
C72 C71 C70 103.2(6)
C72 C71 H71A 111.1
C72 C71 H71B 111.1
C71 C72 H72A 110.1
C71 C72 H72B 110.1
C71 C72 C73 108.1(6)
H72A C72 H72B 108.4
C73 C72 H72A 110.1
C73 C72 H72B 110.1
O4 C73 H73A 110.2
O4 C73 H73B 110.2
C72 C73 O4 107.7(5)
C72 C73 H73A 110.2
C72 C73 H73B 110.2
H73A C73 H73B 108.5
C74 O5 C77 105.0(5)
C74 O5 Li1 128.7(9)
C77 O5 Li1 126.3(9)
O5 C74 H74A 110.1
O5 C74 H74B 110.1
O5 C74 C75 107.9(5)
H74A C74 H74B 108.4
C75 C74 H74A 110.1
C75 C74 H74B 110.1
C74 C75 H75A 111.2
C74 C75 H75B 111.2
H75A C75 H75B 109.1
C76 C75 C74 103.1(6)
C76 C75 H75A 111.2
C76 C75 H75B 111.2
C75 C76 H76A 110.1
C75 C76 H76B 110.1
C75 C76 C77 107.9(6)
H76A C76 H76B 108.4
C77 C76 H76A 110.1
C77 C76 H76B 110.1
O5 C77 H77A 110.2
O5 C77 H77B 110.2
C76 C77 O5 107.7(5)
C76 C77 H77A 110.2
C76 C77 H77B 110.2
H77A C77 H77B 108.5
C74A O5A C77A 105.0(5)
C74A O5A Li1 129.5(9)
C77A O5A Li1 121.7(8)
O5A C74A H74C 110.1
O5A C74A H74D 110.1
O5A C74A C75A 107.9(5)
H74C C74A H74D 108.4
C75A C74A H74C 110.1
C75A C74A H74D 110.1
C74A C75A H75C 111.1
C74A C75A H75D 111.1
H75C C75A H75D 109.1
C76A C75A C74A 103.1(6)
C76A C75A H75C 111.1
C76A C75A H75D 111.1
C75A C76A H76C 110.1
C75A C76A H76D 110.1
C75A C76A C77A 107.9(6)
H76C C76A H76D 108.4
C77A C76A H76C 110.1
C77A C76A H76D 110.1
O5A C77A H77C 110.2
O5A C77A H77D 110.2
C76A C77A O5A 107.8(5)
C76A C77A H77C 110.2
C76A C77A H77D 110.2
H77C C77A H77D 108.5
O2 Li1 O3 115.1(11)
O2 Li1 O4 104.2(9)
O4 Li1 O3 102.3(9)
O5A Li1 O2 118.8(11)
O5A Li1 O3 105.0(10)
O5A Li1 O4 110.2(11)

loop_
_geom_bond_atom_site_label_1
_geom_bond_atom_site_label_2
_geom_bond_distance
La1 O1 2.643(4)
La1 N1 2.462(5)
La1 N2 2.445(5)
La1 C54 2.573(7)
La1 C58 2.613(7)
Si1 C54 1.825(7)
Si1 C55 1.876(8)
Si1 C56 1.899(8)
Si1 C57 1.883(7)
Si2 C58 1.830(8)
Si2 C59 1.887(9)
Si2 C60 1.886(10)
Si2 C61 1.907(11)
O1 C11 1.402(7)
O1 C12 1.410(7)
N1 C4 1.383(8)
N1 C24 1.447(8)
N2 C5 1.387(8)
N2 C39 1.434(8)
C1 H1 0.9500
C1 C2 1.404(10)
C1 C10 1.409(9)
C2 C3 1.378(10)
C2 C20 1.539(9)
C3 H3 0.9500
C3 C4 1.420(9)
C4 C11 1.414(8)
C5 C0AA 1.397(9)
C5 C12 1.427(9)
C0AA H0AA 0.9500
C0AA C7 1.414(10)
C7 C8 1.398(10)
C7 C16 1.559(9)
C8 H8 0.9500
C8 C13 1.401(9)
C9 C10 1.541(9)
C9 C13 1.528(10)
C9 C14 1.544(10)
C9 C15 1.547(11)
C10 C11 1.385(9)
C12 C13 1.365(9)
C14 H14A 0.9800
C14 H14B 0.9800
C14 H14C 0.9800
C15 H15A 0.9800
C15 H15B 0.9800
C15 H15C 0.9800
C16 C17 1.511(11)
C16 C18 1.536(12)
C16 C19 1.515(14)
C17 H17A 0.9800
C17 H17B 0.9800
C17 H17C 0.9800
C18 H18A 0.9800
C18 H18B 0.9800
C18 H18C 0.9800
C19 H19A 0.9800
C19 H19B 0.9800
C19 H19C 0.9800
C20 C21 1.546(14)
C20 C22 1.540(14)
C20 C23 1.546(16)
C20 C21A 1.49(4)
C20 C22A 1.70(4)
C20 C23A 1.48(4)
C21 H21A 0.9800
C21 H21B 0.9800
C21 H21C 0.9800
C22 H22A 0.9800
C22 H22B 0.9800
C22 H22C 0.9800
C23 H23A 0.9800
C23 H23B 0.9800
C23 H23C 0.9800
C21A H21D 0.9800
C21A H21E 0.9800
C21A H21F 0.9800
C22A H22D 0.9800
C22A H22E 0.9800
C22A H22F 0.9800
C23A H23D 0.9800
C23A H23E 0.9800
C23A H23F 0.9800
C24 C25 1.399(9)
C24 C29 1.412(9)
C25 C26 1.397(9)
C25 C33 1.522(10)
C26 H26 0.9500
C26 C27 1.414(10)
C27 C28 1.401(9)
C27 C36 1.506(10)
C28 H28 0.9500
C28 C29 1.422(9)
C29 C30 1.499(9)
C30 H30 1.0000
C30 C31 1.534(10)
C30 C32 1.529(10)
C31 H31A 0.9800
C31 H31B 0.9800
C31 H31C 0.9800
C32 H32A 0.9800
C32 H32B 0.9800
C32 H32C 0.9800
C33 H33 1.0000
C33 C34 1.528(12)
C33 C35 1.522(12)
C34 H34A 0.9800
C34 H34B 0.9800
C34 H34C 0.9800
C35 H35A 0.9800
C35 H35B 0.9800
C35 H35C 0.9800
C36 H36 1.0000
C36 C37 1.571(15)
C36 C38 1.529(11)
C37 H37A 0.9800
C37 H37B 0.9800
C37 H37C 0.9800
C38 H38A 0.9800
C38 H38B 0.9800
C38 H38C 0.9800
C39 C40 1.427(9)
C39 C44 1.408(9)
C40 C41 1.419(10)
C40 C48 1.521(10)
C41 H41 0.9500
C41 C42 1.382(11)
C42 C43 1.418(10)
C42 C51 1.533(11)
C43 H43 0.9500
C43 C44 1.388(9)
C44 C45 1.537(9)
C45 H45 1.0000
C45 C46 1.538(10)
C45 C47 1.497(11)
C46 H46A 0.9800
C46 H46B 0.9800
C46 H46C 0.9800
C47 H47A 0.9800
C47 H47B 0.9800
C47 H47C 0.9800
C48 H48 1.0000
C48 C49 1.486(11)
C48 C50 1.540(11)
C49 H49A 0.9800
C49 H49B 0.9800
C49 H49C 0.9800
C50 H50A 0.9800
C50 H50B 0.9800
C50 H50C 0.9800
C51 H51 1.0000
C51 C52 1.515(17)
C51 C53 1.549(15)
C52 H52A 0.9800
C52 H52B 0.9800
C52 H52C 0.9800
C53 H53A 0.9800
C53 H53B 0.9800
C53 H53C 0.9800
C54 H54A 0.9900
C54 H54B 0.9900
C55 H55A 0.9800
C55 H55B 0.9800
C55 H55C 0.9800
C56 H56A 0.9800
C56 H56B 0.9800
C56 H56C 0.9800
C57 H57A 0.9800
C57 H57B 0.9800
C57 H57C 0.9800
C58 H58A 0.9900
C58 H58B 0.9900
C59 H59A 0.9800
C59 H59B 0.9800
C59 H59C 0.9800
C60 H60A 0.9800
C60 H60B 0.9800
C60 H60C 0.9800
C61 H61A 0.9800
C61 H61B 0.9800
C61 H61C 0.9800
O2 C62 1.434(7)
O2 C65 1.462(7)
O2 Li1 1.93(2)
C62 H62A 0.9900
C62 H62B 0.9900
C62 C63 1.475(9)
C63 H63A 0.9900
C63 H63B 0.9900
C63 C64 1.447(8)
C64 H64A 0.9900
C64 H64B 0.9900
C64 C65 1.452(9)
C65 H65A 0.9900
C65 H65B 0.9900
O3 C66 1.433(7)
O3 C69 1.461(7)
O3 Li1 1.96(2)
C66 H66A 0.9900
C66 H66B 0.9900
C66 C67 1.474(9)
C67 H67A 0.9900
C67 H67B 0.9900
C67 C68 1.447(8)
C68 H68A 0.9900
C68 H68B 0.9900
C68 C69 1.452(9)
C69 H69A 0.9900
C69 H69B 0.9900
O4 C70 1.434(7)
O4 C73 1.462(7)
O4 Li1 1.947(19)
C70 H70A 0.9900
C70 H70B 0.9900
C70 C71 1.474(9)
C71 H71A 0.9900
C71 H71B 0.9900
C71 C72 1.446(8)
C72 H72A 0.9900
C72 H72B 0.9900
C72 C73 1.452(9)
C73 H73A 0.9900
C73 H73B 0.9900
O5 C74 1.434(7)
O5 C77 1.461(7)
O5 Li1 1.91(2)
C74 H74A 0.9900
C74 H74B 0.9900
C74 C75 1.474(9)
C75 H75A 0.9900
C75 H75B 0.9900
C75 C76 1.447(8)
C76 H76A 0.9900
C76 H76B 0.9900
C76 C77 1.452(9)
C77 H77A 0.9900
C77 H77B 0.9900
O5A C74A 1.434(7)
O5A C77A 1.461(7)
O5A Li1 1.91(2)
C74A H74C 0.9900
C74A H74D 0.9900
C74A C75A 1.474(9)
C75A H75C 0.9900
C75A H75D 0.9900
C75A C76A 1.446(8)
C76A H76C 0.9900
C76A H76D 0.9900
C76A C77A 1.452(9)
C77A H77C 0.9900
C77A H77D 0.9900

loop_
_smtbx_masks_void_nr
_smtbx_masks_void_average_x
_smtbx_masks_void_average_y
_smtbx_masks_void_average_z
_smtbx_masks_void_volume
_smtbx_masks_void_count_electrons
_smtbx_masks_void_content
1 0.000 0.000 0.000 404.0 76.0 'C8 H16 O2'
2 0.500 0.500 0.500 404.0 76.0 'C8 H16 O2'
